data_4079761
loop_
_publ_author_name
'Adams, Richard D.'
'Kan, Yuwei'
'Zhang, Qiang'

_publ_section_title
;
 Osmium--Germanium and Osmium--Germanium--Gold Carbonyl Cluster Complexes:
 Syntheses, Structures, Bonding, and Reactivity
;
_journal_issue 24
_journal_name_full Organometallics
_journal_page_first 8639
_journal_paper_doi 10.1021/om301074w
_journal_volume 31
_journal_year 2012
_chemical_formula_sum 'C40 H30 Au Ge O4 Os P'
_chemical_formula_weight 1065.37
_chemical_name_systematic
; 
 ? 
;
_space_group_IT_number 14
_symmetry_cell_setting monoclinic
_symmetry_space_group_name_Hall '-P 2yn'
_symmetry_space_group_name_H-M 'P 1 21/n 1'
_atom_sites_solution_hydrogens geom
_atom_sites_solution_primary direct
_atom_sites_solution_secondary difmap
_audit_creation_method SHELXL-97
_cell_angle_alpha 90.00
_cell_angle_beta 101.452(3)
_cell_angle_gamma 90.00
_cell_formula_units_Z 4
_cell_length_a 12.6744(16)
_cell_length_b 10.9674(14)
_cell_length_c 27.570(4)
_cell_measurement_reflns_used 6038
_cell_measurement_temperature 294(2)
_cell_measurement_theta_max 21.48
_cell_measurement_theta_min 2.39
_cell_volume 3756.1(9)
_computing_cell_refinement 'SAINT+  V6.45 (Bruker, 2003)'
_computing_data_collection 'SMART V5.632 (Bruker, 2005)'
_computing_data_reduction 'SAINT+  V6.45'
_computing_molecular_graphics 'SHELXTL V6.1 (Sheldrick, 2000)'
_computing_publication_material 'SHELXTL V6.1'
_computing_structure_refinement 'SHELXL-97 (Sheldrick, 1997)'
_computing_structure_solution 'SHELXS-97 (Sheldrick, 1990)'
_diffrn_ambient_temperature 294(2)
_diffrn_measured_fraction_theta_full 1.000
_diffrn_measured_fraction_theta_max 1.000
_diffrn_measurement_device_type 'Bruker SMART APEX CCD diffractometer'
_diffrn_measurement_method 'omega scans'
_diffrn_radiation_monochromator graphite
_diffrn_radiation_source 'fine-focus sealed tube'
_diffrn_radiation_type MoK\a
_diffrn_radiation_wavelength 0.71073
_diffrn_reflns_av_R_equivalents 0.0536
_diffrn_reflns_av_sigmaI/netI 0.0307
_diffrn_reflns_limit_h_max 15
_diffrn_reflns_limit_h_min -15
_diffrn_reflns_limit_k_max 13
_diffrn_reflns_limit_k_min -13
_diffrn_reflns_limit_l_max 32
_diffrn_reflns_limit_l_min -32
_diffrn_reflns_number 45553
_diffrn_reflns_theta_full 25.03
_diffrn_reflns_theta_max 25.03
_diffrn_reflns_theta_min 1.51
_diffrn_standards_decay_% <1
_exptl_absorpt_coefficient_mu 8.147
_exptl_absorpt_correction_T_max 1.000
_exptl_absorpt_correction_T_min 0.724
_exptl_absorpt_correction_type multi-scan
_exptl_absorpt_process_details '(SADABS, Bruker, 1997)'
_exptl_crystal_colour Pale-Yellow
_exptl_crystal_density_diffrn 1.884
_exptl_crystal_density_method 'not measured'
_exptl_crystal_description Block
_exptl_crystal_F_000 2016
_exptl_crystal_size_max 0.15
_exptl_crystal_size_mid 0.05
_exptl_crystal_size_min 0.05
_refine_diff_density_max 1.573
_refine_diff_density_min -1.031
_refine_diff_density_rms 0.102
_refine_ls_extinction_method none
_refine_ls_goodness_of_fit_ref 1.015
_refine_ls_hydrogen_treatment constr
_refine_ls_matrix_type full
_refine_ls_number_parameters 391
_refine_ls_number_reflns 6612
_refine_ls_number_restraints 0
_refine_ls_restrained_S_all 1.015
_refine_ls_R_factor_all 0.0538
_refine_ls_R_factor_gt 0.0360
_refine_ls_shift/su_max 0.001
_refine_ls_shift/su_mean 0.000
_refine_ls_structure_factor_coef Fsqd
_refine_ls_weighting_details 'calc w=1/[\s^2^(Fo^2^)+(0.0344P)^2^+9.6739P] where P=(Fo^2^+2Fc^2^)/3'
_refine_ls_weighting_scheme calc
_refine_ls_wR_factor_gt 0.0799
_refine_ls_wR_factor_ref 0.0888
_reflns_number_gt 5039
_reflns_number_total 6612
_reflns_threshold_expression >2sigma(I)
_cod_data_source_file om301074w_si_001.cif
_cod_data_source_block 5
_cod_depositor_comments
;
The following automatic conversions were performed:

'_symmetry_cell_setting' value 'Monoclinic' changed to 'monoclinic'
according to /home/saulius/struct/CIF-dictionaries/cif_core.dic
dictionary named 'cif_core.dic' version 2.4.2 from
2011-04-26.

'_exptl_absorpt_correction_type' value 'Multi-Scan'
changed to 'multi-scan' according to
/home/saulius/struct/CIF-dictionaries/cif_core.dic dictionary named
'cif_core.dic' version 2.4.2 from 2011-04-26.

Automatic conversion script
Id: cif_fix_values 1891 2012-01-12 08:04:46Z andrius 
;
_cod_original_cell_volume 3756.1(8)
_cod_original_sg_symbol_H-M P2(1)/n
_cod_database_code 4079761

loop_
_symmetry_equiv_pos_as_xyz
'x, y, z'
'-x+1/2, y+1/2, -z+1/2'
'-x, -y, -z'
'x-1/2, -y-1/2, z-1/2'

loop_
_atom_site_label
_atom_site_type_symbol
_atom_site_fract_x
_atom_site_fract_y
_atom_site_fract_z
_atom_site_U_iso_or_equiv
_atom_site_adp_type
_atom_site_occupancy
_atom_site_symmetry_multiplicity
_atom_site_calc_flag
_atom_site_refinement_flags
Au1 Au 0.68648(2) 0.27595(3) 0.066184(12) 0.06311(11) Uani 1 1 d .
Os1 Os 0.89267(2) 0.23739(3) 0.064405(11) 0.05598(10) Uani 1 1 d .
Ge1 Ge 0.94597(6) 0.36165(7) 0.14479(3) 0.0572(2) Uani 1 1 d .
P1 P 0.50753(16) 0.27439(18) 0.07006(8) 0.0584(5) Uani 1 1 d .
C11 C 0.8665(7) 0.1155(8) 0.1103(3) 0.080(3) Uani 1 1 d .
C12 C 0.8390(7) 0.1394(9) 0.0076(3) 0.084(3) Uani 1 1 d .
C13 C 0.8687(7) 0.3901(8) 0.0292(3) 0.070(2) Uani 1 1 d .
C14 C 1.0464(8) 0.2184(9) 0.0643(4) 0.092(3) Uani 1 1 d .
C15 C 0.8361(7) 0.3677(7) 0.1856(3) 0.071(2) Uani 1 1 d .
C16 C 0.7488(7) 0.4435(8) 0.1735(3) 0.079(2) Uani 1 1 d .
H16 H 0.7424 0.4921 0.1454 0.095 Uiso 1 1 calc R
C17 C 0.6683(9) 0.4505(12) 0.2021(5) 0.117(4) Uani 1 1 d .
H17 H 0.6101 0.5033 0.1937 0.140 Uiso 1 1 calc R
C18 C 0.6797(14) 0.3759(17) 0.2428(6) 0.146(8) Uani 1 1 d .
H18 H 0.6283 0.3803 0.2626 0.176 Uiso 1 1 calc R
C19 C 0.7612(16) 0.2971(16) 0.2552(5) 0.152(7) Uani 1 1 d .
H19 H 0.7646 0.2466 0.2826 0.182 Uiso 1 1 calc R
C20 C 0.8409(10) 0.2912(9) 0.2270(3) 0.101(3) Uani 1 1 d .
H20 H 0.8975 0.2363 0.2355 0.121 Uiso 1 1 calc R
C21 C 0.9854(5) 0.5328(6) 0.1358(3) 0.0555(18) Uani 1 1 d .
C22 C 0.9576(6) 0.6288(7) 0.1637(3) 0.0616(19) Uani 1 1 d .
H22 H 0.9168 0.6132 0.1875 0.074 Uiso 1 1 calc R
C23 C 0.9893(7) 0.7468(8) 0.1567(4) 0.079(2) Uani 1 1 d .
H23 H 0.9673 0.8093 0.1753 0.095 Uiso 1 1 calc R
C24 C 1.0517(8) 0.7739(8) 0.1237(4) 0.084(3) Uani 1 1 d .
H24 H 1.0735 0.8537 0.1199 0.101 Uiso 1 1 calc R
C25 C 1.0817(9) 0.6821(9) 0.0962(4) 0.096(3) Uani 1 1 d .
H25 H 1.1242 0.6990 0.0731 0.116 Uiso 1 1 calc R
C26 C 1.0491(7) 0.5633(8) 0.1024(3) 0.079(2) Uani 1 1 d .
H26 H 1.0710 0.5018 0.0834 0.095 Uiso 1 1 calc R
C27 C 1.0802(5) 0.2908(6) 0.1867(3) 0.138(2) Uani 1 1 d G
C28 C 1.1459(6) 0.3673(5) 0.2198(3) 0.138(2) Uani 1 1 d G
H28 H 1.1285 0.4494 0.2214 0.166 Uiso 1 1 calc R
C29 C 1.2374(6) 0.3212(6) 0.2506(3) 0.138(2) Uani 1 1 d G
H29 H 1.2813 0.3724 0.2728 0.166 Uiso 1 1 calc R
C30 C 1.2633(5) 0.1984(6) 0.2482(3) 0.138(2) Uani 1 1 d G
H30 H 1.3245 0.1676 0.2689 0.166 Uiso 1 1 calc R
C31 C 1.1977(6) 0.1219(5) 0.2151(3) 0.138(2) Uani 1 1 d G
H31 H 1.2150 0.0398 0.2135 0.166 Uiso 1 1 calc R
C32 C 1.1061(6) 0.1681(6) 0.1843(3) 0.138(2) Uani 1 1 d G
H32 H 1.0622 0.1168 0.1621 0.166 Uiso 1 1 calc R
C33 C 0.4858(6) 0.1501(6) 0.1101(3) 0.0575(18) Uani 1 1 d .
C34 C 0.3979(6) 0.0740(7) 0.0999(3) 0.067(2) Uani 1 1 d .
H34 H 0.3454 0.0866 0.0716 0.081 Uiso 1 1 calc R
C35 C 0.3871(7) -0.0204(8) 0.1312(4) 0.087(3) Uani 1 1 d .
H35 H 0.3277 -0.0717 0.1238 0.104 Uiso 1 1 calc R
C36 C 0.4635(8) -0.0398(9) 0.1734(3) 0.090(3) Uani 1 1 d .
H36 H 0.4563 -0.1042 0.1944 0.108 Uiso 1 1 calc R
C37 C 0.5508(9) 0.0375(9) 0.1842(3) 0.093(3) Uani 1 1 d .
H37 H 0.6022 0.0258 0.2129 0.112 Uiso 1 1 calc R
C38 C 0.5624(7) 0.1307(8) 0.1530(3) 0.073(2) Uani 1 1 d .
H38 H 0.6221 0.1817 0.1604 0.088 Uiso 1 1 calc R
C39 C 0.4192(6) 0.2435(6) 0.0111(3) 0.0591(19) Uani 1 1 d .
C40 C 0.3214(6) 0.3025(8) -0.0045(3) 0.079(2) Uani 1 1 d .
H40 H 0.2996 0.3614 0.0156 0.095 Uiso 1 1 calc R
C41 C 0.2567(8) 0.2756(9) -0.0491(4) 0.097(3) Uani 1 1 d .
H41 H 0.1920 0.3171 -0.0592 0.116 Uiso 1 1 calc R
C42 C 0.2867(7) 0.1885(9) -0.0785(3) 0.087(3) Uani 1 1 d .
H42 H 0.2417 0.1700 -0.1086 0.104 Uiso 1 1 calc R
C43 C 0.3827(8) 0.1273(9) -0.0647(3) 0.088(3) Uani 1 1 d .
H43 H 0.4027 0.0670 -0.0848 0.106 Uiso 1 1 calc R
C44 C 0.4485(7) 0.1575(8) -0.0202(3) 0.076(2) Uani 1 1 d .
H44 H 0.5147 0.1186 -0.0110 0.091 Uiso 1 1 calc R
C45 C 0.4524(6) 0.4084(7) 0.0952(3) 0.0620(19) Uani 1 1 d .
C46 C 0.3834(7) 0.3991(8) 0.1265(4) 0.092(3) Uani 1 1 d .
H46 H 0.3626 0.3227 0.1359 0.110 Uiso 1 1 calc R
C47 C 0.3437(10) 0.5037(10) 0.1446(5) 0.130(5) Uani 1 1 d .
H47 H 0.2960 0.4973 0.1661 0.157 Uiso 1 1 calc R
C48 C 0.3738(11) 0.6149(10) 0.1312(6) 0.146(5) Uani 1 1 d .
H48 H 0.3482 0.6847 0.1442 0.175 Uiso 1 1 calc R
C49 C 0.4401(11) 0.6245(9) 0.0995(6) 0.146(5) Uani 1 1 d .
H49 H 0.4585 0.7014 0.0897 0.175 Uiso 1 1 calc R
C50 C 0.4819(9) 0.5223(8) 0.0811(4) 0.102(3) Uani 1 1 d .
H50 H 0.5293 0.5300 0.0595 0.122 Uiso 1 1 calc R
O11 O 0.8484(7) 0.0454(6) 0.1385(3) 0.118(3) Uani 1 1 d .
O12 O 0.8084(7) 0.0793(7) -0.0262(3) 0.139(3) Uani 1 1 d .
O13 O 0.8543(6) 0.4793(6) 0.0076(2) 0.095(2) Uani 1 1 d .
O14 O 1.1301(6) 0.2087(8) 0.0633(4) 0.152(4) Uani 1 1 d .

loop_
_atom_site_aniso_label
_atom_site_aniso_U_11
_atom_site_aniso_U_22
_atom_site_aniso_U_33
_atom_site_aniso_U_23
_atom_site_aniso_U_13
_atom_site_aniso_U_12
Au1 0.04303(17) 0.0797(2) 0.0655(2) -0.00445(15) 0.00791(14) 0.00127(14)
Os1 0.04279(17) 0.06022(18) 0.0626(2) -0.01060(14) 0.00480(14) 0.00221(13)
Ge1 0.0542(5) 0.0561(4) 0.0565(5) -0.0018(4) -0.0004(4) -0.0007(3)
P1 0.0458(11) 0.0655(12) 0.0635(12) 0.0024(10) 0.0099(9) 0.0061(9)
C11 0.088(6) 0.059(5) 0.084(6) -0.008(5) -0.005(5) 0.002(5)
C12 0.087(7) 0.085(6) 0.076(6) -0.013(5) 0.005(5) -0.016(5)
C13 0.068(5) 0.081(6) 0.059(5) -0.014(4) 0.010(4) 0.016(4)
C14 0.066(6) 0.100(7) 0.107(8) -0.019(6) 0.008(6) 0.036(5)
C15 0.089(6) 0.066(5) 0.057(5) -0.015(4) 0.016(4) -0.017(5)
C16 0.074(6) 0.089(6) 0.081(6) -0.020(5) 0.029(5) -0.023(5)
C17 0.100(8) 0.134(10) 0.131(10) -0.059(8) 0.059(8) -0.049(7)
C18 0.161(15) 0.179(17) 0.128(14) -0.070(13) 0.097(13) -0.085(12)
C19 0.23(2) 0.165(15) 0.079(8) -0.016(10) 0.065(13) -0.110(13)
C20 0.143(10) 0.095(7) 0.067(6) -0.004(5) 0.023(6) -0.049(7)
C21 0.044(4) 0.063(5) 0.057(5) -0.001(4) 0.004(3) -0.003(3)
C22 0.056(5) 0.067(5) 0.062(5) -0.005(4) 0.012(4) -0.003(4)
C23 0.079(6) 0.070(6) 0.089(7) -0.016(5) 0.017(5) 0.000(5)
C24 0.100(7) 0.065(6) 0.083(6) 0.007(5) 0.004(6) -0.015(5)
C25 0.125(9) 0.085(7) 0.089(7) -0.005(6) 0.046(6) -0.030(6)
C26 0.087(6) 0.076(6) 0.076(6) -0.023(5) 0.023(5) -0.009(5)
C27 0.130(4) 0.103(3) 0.145(4) 0.002(3) -0.062(3) 0.019(3)
C28 0.130(4) 0.103(3) 0.145(4) 0.002(3) -0.062(3) 0.019(3)
C29 0.130(4) 0.103(3) 0.145(4) 0.002(3) -0.062(3) 0.019(3)
C30 0.130(4) 0.103(3) 0.145(4) 0.002(3) -0.062(3) 0.019(3)
C31 0.130(4) 0.103(3) 0.145(4) 0.002(3) -0.062(3) 0.019(3)
C32 0.130(4) 0.103(3) 0.145(4) 0.002(3) -0.062(3) 0.019(3)
C33 0.055(4) 0.051(4) 0.066(5) -0.003(3) 0.011(4) 0.010(3)
C34 0.063(5) 0.064(5) 0.071(5) 0.020(4) 0.006(4) -0.001(4)
C35 0.078(6) 0.076(6) 0.101(7) 0.017(5) 0.007(6) -0.013(5)
C36 0.117(8) 0.075(6) 0.077(7) 0.018(5) 0.020(6) 0.005(6)
C37 0.123(9) 0.088(7) 0.058(6) -0.001(5) -0.006(6) 0.010(6)
C38 0.079(6) 0.073(5) 0.059(5) -0.002(4) -0.005(4) 0.001(4)
C39 0.054(4) 0.060(4) 0.064(5) 0.009(4) 0.015(4) 0.010(4)
C40 0.058(5) 0.089(6) 0.084(6) -0.009(5) 0.000(5) 0.023(4)
C41 0.070(6) 0.117(8) 0.096(7) -0.010(6) -0.004(6) 0.035(6)
C42 0.077(6) 0.094(7) 0.076(6) 0.000(5) -0.015(5) 0.001(5)
C43 0.092(7) 0.088(6) 0.077(6) -0.012(5) 0.002(5) 0.002(5)
C44 0.063(5) 0.077(6) 0.087(6) 0.000(5) 0.009(5) 0.020(4)
C45 0.058(5) 0.055(4) 0.076(5) 0.002(4) 0.020(4) 0.004(4)
C46 0.097(7) 0.063(5) 0.135(9) 0.006(5) 0.071(7) 0.009(5)
C47 0.142(10) 0.078(7) 0.203(13) 0.000(8) 0.111(10) 0.017(7)
C48 0.179(13) 0.071(7) 0.220(16) -0.004(8) 0.117(12) 0.018(8)
C49 0.184(13) 0.056(6) 0.224(15) 0.019(8) 0.106(12) -0.010(7)
C50 0.132(9) 0.069(6) 0.124(9) -0.001(6) 0.069(7) -0.005(6)
O11 0.167(7) 0.075(4) 0.101(5) 0.018(4) -0.001(5) -0.026(5)
O12 0.195(9) 0.122(6) 0.097(5) -0.047(5) 0.020(5) -0.055(6)
O13 0.123(5) 0.084(4) 0.078(4) 0.011(4) 0.022(4) 0.031(4)
O14 0.058(5) 0.159(8) 0.235(11) -0.039(7) 0.025(6) 0.005(5)

loop_
_atom_type_symbol
_atom_type_description
_atom_type_scat_dispersion_real
_atom_type_scat_dispersion_imag
_atom_type_scat_source
C C 0.0033 0.0016 'International Tables Vol C Tables 4.2.6.8 and 6.1.1.4'
H H 0.0000 0.0000 'International Tables Vol C Tables 4.2.6.8 and 6.1.1.4'
O O 0.0106 0.0060 'International Tables Vol C Tables 4.2.6.8 and 6.1.1.4'
P P 0.1023 0.0942 'International Tables Vol C Tables 4.2.6.8 and 6.1.1.4'
Ge Ge 0.1547 1.8001 'International Tables Vol C Tables 4.2.6.8 and 6.1.1.4'
Os Os -1.2165 7.6030 'International Tables Vol C Tables 4.2.6.8 and 6.1.1.4'
Au Au -2.0133 8.8022 'International Tables Vol C Tables 4.2.6.8 and 6.1.1.4'

loop_
_geom_angle_atom_site_label_1
_geom_angle_atom_site_label_2
_geom_angle_atom_site_label_3
_geom_angle
P1 Au1 Os1 170.29(5)
C12 Os1 C11 94.0(4)
C12 Os1 C13 94.7(4)
C11 Os1 C13 155.2(4)
C12 Os1 C14 97.5(4)
C11 Os1 C14 103.3(4)
C13 Os1 C14 98.6(4)
C12 Os1 Ge1 173.5(3)
C11 Os1 Ge1 81.4(2)
C13 Os1 Ge1 87.8(2)
C14 Os1 Ge1 88.1(3)
C12 Os1 Au1 85.0(3)
C11 Os1 Au1 78.4(3)
C13 Os1 Au1 79.3(2)
C14 Os1 Au1 176.8(3)
Ge1 Os1 Au1 89.47(2)
C15 Ge1 C21 105.5(3)
C15 Ge1 C27 107.5(4)
C21 Ge1 C27 103.5(3)
C15 Ge1 Os1 114.7(2)
C21 Ge1 Os1 115.2(2)
C27 Ge1 Os1 109.7(2)
C33 P1 C39 105.3(3)
C33 P1 C45 105.0(3)
C39 P1 C45 106.0(3)
C33 P1 Au1 107.8(2)
C39 P1 Au1 113.6(3)
C45 P1 Au1 118.0(3)
O11 C11 Os1 177.5(9)
O12 C12 Os1 178.8(10)
O13 C13 Os1 178.7(7)
O14 C14 Os1 178.6(12)
C16 C15 C20 117.5(9)
C16 C15 Ge1 120.8(7)
C20 C15 Ge1 121.6(8)
C15 C16 C17 122.4(10)
C18 C17 C16 117.0(13)
C19 C18 C17 123.0(15)
C18 C19 C20 119.6(15)
C19 C20 C15 120.4(13)
C26 C21 C22 115.5(7)
C26 C21 Ge1 120.7(6)
C22 C21 Ge1 123.6(6)
C23 C22 C21 121.4(8)
C24 C23 C22 121.7(8)
C23 C24 C25 118.6(9)
C24 C25 C26 120.2(9)
C21 C26 C25 122.5(8)
C28 C27 C32 120.0
C28 C27 Ge1 118.1(4)
C32 C27 Ge1 121.8(4)
C27 C28 C29 120.0
C28 C29 C30 120.0
C31 C30 C29 120.0
C30 C31 C32 120.0
C31 C32 C27 120.0
C34 C33 C38 118.8(7)
C34 C33 P1 123.2(6)
C38 C33 P1 118.0(6)
C35 C34 C33 120.5(8)
C34 C35 C36 120.5(9)
C35 C36 C37 119.2(9)
C38 C37 C36 120.5(9)
C37 C38 C33 120.5(8)
C44 C39 C40 117.3(8)
C44 C39 P1 119.6(6)
C40 C39 P1 123.1(6)
C41 C40 C39 121.2(8)
C42 C41 C40 120.0(8)
C41 C42 C43 121.0(9)
C42 C43 C44 118.3(9)
C39 C44 C43 122.0(8)
C46 C45 C50 119.6(8)
C46 C45 P1 121.9(6)
C50 C45 P1 118.5(6)
C45 C46 C47 119.7(9)
C48 C47 C46 120.5(10)
C49 C48 C47 120.0(11)
C48 C49 C50 121.0(10)
C49 C50 C45 119.1(9)

loop_
_geom_bond_atom_site_label_1
_geom_bond_atom_site_label_2
_geom_bond_distance
Au1 P1 2.292(2)
Au1 Os1 2.6574(5)
Os1 C12 1.910(9)
Os1 C11 1.915(10)
Os1 C13 1.929(10)
Os1 C14 1.960(10)
Os1 Ge1 2.5750(8)
Ge1 C15 1.958(9)
Ge1 C21 1.970(7)
Ge1 C27 2.013(4)
P1 C33 1.810(8)
P1 C39 1.813(8)
P1 C45 1.823(7)
C11 O11 1.147(10)
C12 O12 1.145(10)
C13 O13 1.142(9)
C14 O14 1.072(10)
C15 C16 1.372(11)
C15 C20 1.407(12)
C16 C17 1.408(12)
C17 C18 1.374(19)
C18 C19 1.34(2)
C19 C20 1.395(18)
C21 C26 1.380(10)
C21 C22 1.390(10)
C22 C23 1.379(11)
C23 C24 1.352(12)
C24 C25 1.359(12)
C25 C26 1.389(11)
C27 C28 1.3900
C27 C32 1.3900
C28 C29 1.3900
C29 C30 1.3900
C30 C31 1.3900
C31 C32 1.3900
C33 C34 1.376(10)
C33 C38 1.389(10)
C34 C35 1.371(10)
C35 C36 1.374(12)
C36 C37 1.379(12)
C37 C38 1.363(11)
C39 C44 1.378(10)
C39 C40 1.389(10)
C40 C41 1.366(12)
C41 C42 1.356(12)
C42 C43 1.376(12)
C43 C44 1.381(11)
C45 C46 1.348(10)
C45 C50 1.382(11)
C46 C47 1.385(12)
C47 C48 1.350(14)
C48 C49 1.331(14)
C49 C50 1.379(14)
